data_7029390
loop_
_publ_author_name
'Gal\'ajov, Miguel'
'Garc\'ia, Carlos'
'G\'omez, Manuel'
'G\'omez-Sal, Pilar'

_publ_section_title
;
 Alkyl chlorido hydridotris(3,5-dimethylpyrazolyl)borate imido niobium and
 tantalum(v) complexes: synthesis, conformational states of alkyl groups
 in solid and solution, X-ray diffraction and multinuclear magnetic
 resonance spectroscopy studies.
;
_journal_issue 15
_journal_name_full 'Dalton transactions (Cambridge, England : 2003)'
_journal_page_first 5747
_journal_page_last 5758
_journal_paper_doi 10.1039/c3dt53353k
_journal_volume 43
_journal_year 2014
_chemical_compound_source 'synthesis as described'
_chemical_formula_moiety 'C26 H38 B1 Cl1 N7 Ta1'
_chemical_formula_sum 'C26 H38 B Cl N7 Ta'
_chemical_formula_weight 675.84
_chemical_name_systematic
;
 ?
;
_space_group_IT_number 2
_symmetry_cell_setting triclinic
_symmetry_Int_Tables_number 2
_symmetry_space_group_name_Hall '-P 1'
_symmetry_space_group_name_H-M 'P -1'
_atom_sites_solution_hydrogens geom
_atom_sites_solution_primary direct
_atom_sites_solution_secondary difmap
_audit_conform_dict_location ftp://ftp.iucr.org/pub/cif_core.dic
_audit_conform_dict_name cif_core.dic
_audit_conform_dict_version 2.4
_audit_creation_date 2013-11-06T17:15:52-00:00
_audit_creation_method 'WinGX routine CIF_UPDATE'
_cell_angle_alpha 96.882(5)
_cell_angle_beta 97.911(5)
_cell_angle_gamma 107.181(7)
_cell_formula_units_Z 2
_cell_length_a 10.7131(10)
_cell_length_b 11.1795(10)
_cell_length_c 14.3633(7)
_cell_measurement_reflns_used 243
_cell_measurement_temperature 200(2)
_cell_measurement_theta_max 12.25
_cell_measurement_theta_min 3.47
_cell_measurement_wavelength 0.71073
_cell_volume 1604.3(2)
_computing_cell_refinement 'Dirax/lsq (Duisenberg & Schreurs, 1989-2000)'
_computing_data_collection 'Collect (Bruker AXS BV, 1997-2004)'
_computing_data_reduction 'EvalCCD (Duisenberg & Schreurs 1990-2000)'
_computing_molecular_graphics 'Ortep-3 for Windows (Farrugia, 1997)'
_computing_publication_material 'WinGX publication routines (Farrugia, 1999)'
_computing_structure_refinement 'SHELXL-97 (Sheldrick, 2008)'
_computing_structure_solution 'SIR92 (Giacovazzo et al, 1993)'
_diffrn_ambient_temperature 200(2)
_diffrn_detector 'CCD plate'
_diffrn_detector_area_resol_mean 9
_diffrn_measured_fraction_theta_full 0.981
_diffrn_measured_fraction_theta_max 0.981
_diffrn_measurement_device '95mm CCD camera on \k-goniostat'
_diffrn_measurement_device_type KappaCCD
_diffrn_measurement_method 'CCD rotation images, thick slices'
_diffrn_orient_matrix_type X=UH
_diffrn_orient_matrix_UB_11 0.01
_diffrn_orient_matrix_UB_12 0
_diffrn_orient_matrix_UB_13 0
_diffrn_orient_matrix_UB_21 0
_diffrn_orient_matrix_UB_22 0.01
_diffrn_orient_matrix_UB_23 0
_diffrn_orient_matrix_UB_31 0
_diffrn_orient_matrix_UB_32 0
_diffrn_orient_matrix_UB_33 0.01
_diffrn_radiation_monochromator graphite
_diffrn_radiation_probe x-ray
_diffrn_radiation_type MoK\a
_diffrn_radiation_wavelength 0.71073
_diffrn_reflns_av_R_equivalents 0.1321
_diffrn_reflns_av_unetI/netI 0.0654
_diffrn_reflns_limit_h_max 13
_diffrn_reflns_limit_h_min -13
_diffrn_reflns_limit_k_max 14
_diffrn_reflns_limit_k_min -14
_diffrn_reflns_limit_l_max 18
_diffrn_reflns_limit_l_min -18
_diffrn_reflns_number 37885
_diffrn_reflns_reduction_process
;
 Scaled and merged with Sortav
 R.H. Blessing, (1987) Cryst. Rev. 1, 3-58
 R.H. Blessing, (1989) J. Appl. Cryst. 22, 396-397
;
_diffrn_reflns_theta_full 27.5
_diffrn_reflns_theta_max 27.5
_diffrn_reflns_theta_min 3.21
_diffrn_source 'Enraf Nonius FR590'
_exptl_absorpt_coefficient_mu 3.534
_exptl_absorpt_correction_T_max 0.276
_exptl_absorpt_correction_T_min 0.213
_exptl_absorpt_correction_type multi-scan
_exptl_absorpt_process_details
;
 R.H. Blessing, Acta Cryst. (1995), A51, 33-38
;
_exptl_crystal_colour orange
_exptl_crystal_density_diffrn 1.399
_exptl_crystal_density_method 'not measured'
_exptl_crystal_description prism
_exptl_crystal_F_000 676
_exptl_crystal_size_max 0.3
_exptl_crystal_size_mid 0.3
_exptl_crystal_size_min 0.2
_refine_diff_density_max 1.824
_refine_diff_density_min -2.496
_refine_diff_density_rms 0.171
_refine_ls_extinction_method none
_refine_ls_goodness_of_fit_ref 1.144
_refine_ls_hydrogen_treatment mixed
_refine_ls_matrix_type full
_refine_ls_number_parameters 329
_refine_ls_number_reflns 7230
_refine_ls_number_restraints 0
_refine_ls_restrained_S_all 1.144
_refine_ls_R_factor_all 0.0597
_refine_ls_R_factor_gt 0.0496
_refine_ls_shift/su_max 0.008
_refine_ls_shift/su_mean 0.001
_refine_ls_structure_factor_coef Fsqd
_refine_ls_weighting_details 'calc w=1/[\s^2^(Fo^2^)+(0.0367P)^2^+8.3294P] where P=(Fo^2^+2Fc^2^)/3'
_refine_ls_weighting_scheme calc
_refine_ls_wR_factor_gt 0.1152
_refine_ls_wR_factor_ref 0.1236
_reflns_number_gt 6332
_reflns_number_total 7230
_reflns_threshold_expression >2\s(I)
_cod_data_source_file c3dt53353k.txt
_cod_data_source_block 2b
_cod_database_code 7029390

loop_
_symmetry_equiv_pos_as_xyz
'x, y, z'
'-x, -y, -z'

loop_
_atom_site_label
_atom_site_type_symbol
_atom_site_fract_x
_atom_site_fract_y
_atom_site_fract_z
_atom_site_U_iso_or_equiv
_atom_site_adp_type
_atom_site_occupancy
_atom_site_symmetry_multiplicity
_atom_site_calc_flag
_atom_site_refinement_flags
Ta1 Ta 0.75991(3) 0.47226(2) 0.204631(19) 0.02947(10) Uani 1 1 d .
Cl1 Cl 0.87080(19) 0.32074(17) 0.19354(15) 0.0450(4) Uani 1 1 d .
B1 B 0.9176(8) 0.7682(7) 0.1621(6) 0.0382(18) Uani 1 1 d .
N1 N 0.9803(6) 0.6204(5) 0.2660(5) 0.0393(13) Uani 1 1 d .
N2 N 1.0158(6) 0.7354(5) 0.2356(5) 0.0388(13) Uani 1 1 d .
N3 N 0.8231(5) 0.5445(5) 0.0718(4) 0.0291(11) Uani 1 1 d .
N4 N 0.8829(5) 0.6704(5) 0.0711(4) 0.0334(12) Uani 1 1 d .
N5 N 0.7035(6) 0.6511(5) 0.2158(4) 0.0350(13) Uani 1 1 d .
N6 N 0.7900(6) 0.7643(5) 0.2012(4) 0.0341(12) Uani 1 1 d .
N7 N 0.5983(6) 0.3653(5) 0.1575(4) 0.0335(12) Uani 1 1 d .
C10 C 1.0981(9) 0.5100(9) 0.3747(7) 0.065(3) Uani 1 1 d .
H10A H 1.0142 0.4434 0.3598 0.097 Uiso 1 1 calc R
H10B H 1.1209 0.539 0.4423 0.097 Uiso 1 1 calc R
H10C H 1.1655 0.4783 0.3538 0.097 Uiso 1 1 calc R
C11 C 1.0884(7) 0.6177(8) 0.3253(6) 0.0453(18) Uani 1 1 d .
C12 C 1.1921(8) 0.7299(8) 0.3307(6) 0.052(2) Uani 1 1 d .
H12 H 1.2778 0.7516 0.3656 0.062 Uiso 1 1 calc R
C13 C 1.1424(8) 0.8017(7) 0.2740(6) 0.0475(19) Uani 1 1 d .
C14 C 1.2143(9) 0.9300(8) 0.2507(8) 0.069(3) Uani 1 1 d .
H14A H 1.1536 0.9569 0.2091 0.103 Uiso 1 1 calc R
H14B H 1.2865 0.9235 0.2197 0.103 Uiso 1 1 calc R
H14C H 1.2484 0.991 0.3085 0.103 Uiso 1 1 calc R
C20 C 0.7581(8) 0.3432(7) -0.0455(6) 0.0425(17) Uani 1 1 d .
H20A H 0.7281 0.3055 0.0073 0.064 Uiso 1 1 calc R
H20B H 0.8258 0.3109 -0.0651 0.064 Uiso 1 1 calc R
H20C H 0.6847 0.3227 -0.0977 0.064 Uiso 1 1 calc R
C21 C 0.8125(6) 0.4815(6) -0.0168(5) 0.0314(14) Uani 1 1 d .
C22 C 0.8662(7) 0.5699(7) -0.0731(5) 0.0383(15) Uani 1 1 d .
H22 H 0.8725 0.5527 -0.1369 0.046 Uiso 1 1 calc R
C23 C 0.9080(7) 0.6873(6) -0.0161(5) 0.0358(15) Uani 1 1 d .
C24 C 0.9689(8) 0.8158(7) -0.0410(6) 0.0462(19) Uani 1 1 d .
H24A H 0.9876 0.8796 0.0146 0.069 Uiso 1 1 calc R
H24B H 0.908 0.8313 -0.0901 0.069 Uiso 1 1 calc R
H24C H 1.0499 0.8186 -0.0634 0.069 Uiso 1 1 calc R
C30 C 0.4810(8) 0.5805(7) 0.2599(7) 0.0483(19) Uani 1 1 d .
H30A H 0.4954 0.4994 0.2528 0.072 Uiso 1 1 calc R
H30B H 0.4035 0.5762 0.2156 0.072 Uiso 1 1 calc R
H30C H 0.4684 0.6028 0.3238 0.072 Uiso 1 1 calc R
C31 C 0.5974(7) 0.6775(7) 0.2409(6) 0.0398(16) Uani 1 1 d .
C32 C 0.6142(8) 0.8050(7) 0.2435(6) 0.0469(19) Uani 1 1 d .
H32 H 0.5551 0.847 0.2596 0.056 Uiso 1 1 calc R
C33 C 0.7349(7) 0.8584(6) 0.2177(6) 0.0388(16) Uani 1 1 d .
C34 C 0.8021(10) 0.9926(7) 0.2060(7) 0.061(2) Uani 1 1 d .
H34A H 0.8862 0.9988 0.1874 0.092 Uiso 1 1 calc R
H34B H 0.816 1.0485 0.2654 0.092 Uiso 1 1 calc R
H34C H 0.7471 1.0164 0.1578 0.092 Uiso 1 1 calc R
C40 C 0.4772(7) 0.2606(6) 0.1169(6) 0.0385(16) Uani 1 1 d .
C41 C 0.4110(8) 0.2922(10) 0.0261(6) 0.060(2) Uani 1 1 d .
H41A H 0.3884 0.3683 0.0415 0.089 Uiso 1 1 calc R
H41B H 0.3318 0.2233 -0.002 0.089 Uiso 1 1 calc R
H41C H 0.4712 0.3049 -0.0182 0.089 Uiso 1 1 calc R
C42 C 0.5153(9) 0.1398(7) 0.0973(9) 0.072(3) Uani 1 1 d .
H42A H 0.5564 0.1233 0.156 0.108 Uiso 1 1 calc R
H42B H 0.5764 0.1508 0.0536 0.108 Uiso 1 1 calc R
H42C H 0.4369 0.0696 0.0699 0.108 Uiso 1 1 calc R
C43 C 0.3810(8) 0.2420(8) 0.1883(6) 0.0494(19) Uani 1 1 d .
H43A H 0.3561 0.3173 0.201 0.074 Uiso 1 1 calc R
H43B H 0.424 0.2263 0.2466 0.074 Uiso 1 1 calc R
H43C H 0.3031 0.171 0.1617 0.074 Uiso 1 1 calc R
C50 C 0.7498(7) 0.4806(7) 0.3612(5) 0.0369(15) Uani 1 1 d .
H50A H 0.8398 0.5008 0.3958 0.044 Uiso 1 1 calc R
H50B H 0.7188 0.5514 0.3805 0.044 Uiso 1 1 calc R
C51 C 0.6661(8) 0.3675(7) 0.3942(5) 0.0416(16) Uani 1 1 d .
C52 C 0.6901(9) 0.2522(7) 0.3846(6) 0.052(2) Uani 1 1 d .
H52 H 0.7618 0.2441 0.3576 0.062 Uiso 1 1 calc R
C53 C 0.6079(11) 0.1477(8) 0.4150(7) 0.068(3) Uani 1 1 d .
H53 H 0.6249 0.0705 0.4072 0.081 Uiso 1 1 calc R
C54 C 0.5031(10) 0.1576(10) 0.4559(8) 0.071(3) Uani 1 1 d .
H54 H 0.449 0.0882 0.4768 0.086 Uiso 1 1 calc R
C55 C 0.4790(10) 0.2712(11) 0.4656(8) 0.069(3) Uani 1 1 d .
H55 H 0.4075 0.2786 0.4933 0.083 Uiso 1 1 calc R
C56 C 0.5577(9) 0.3749(9) 0.4356(7) 0.058(2) Uani 1 1 d .
H56 H 0.5385 0.4509 0.4429 0.069 Uiso 1 1 calc R
H1 H 0.963(6) 0.858(6) 0.149(4) 0.020(15) Uiso 1 1 d .

loop_
_atom_site_aniso_label
_atom_site_aniso_U_11
_atom_site_aniso_U_22
_atom_site_aniso_U_33
_atom_site_aniso_U_23
_atom_site_aniso_U_13
_atom_site_aniso_U_12
Ta1 0.02819(15) 0.02887(14) 0.03088(17) 0.00745(10) 0.00658(11) 0.00687(10)
Cl1 0.0471(10) 0.0429(9) 0.0527(12) 0.0154(8) 0.0185(9) 0.0186(8)
B1 0.039(4) 0.027(4) 0.045(5) 0.003(3) 0.013(4) 0.004(3)
N1 0.033(3) 0.042(3) 0.043(4) 0.011(3) 0.009(3) 0.010(3)
N2 0.034(3) 0.036(3) 0.040(4) 0.003(2) 0.007(3) 0.003(2)
N3 0.030(3) 0.029(3) 0.027(3) 0.007(2) 0.006(2) 0.006(2)
N4 0.029(3) 0.025(2) 0.045(4) 0.007(2) 0.008(3) 0.005(2)
N5 0.038(3) 0.024(3) 0.041(4) 0.002(2) 0.008(3) 0.008(2)
N6 0.038(3) 0.026(3) 0.039(3) 0.003(2) 0.010(3) 0.009(2)
N7 0.040(3) 0.024(2) 0.037(3) 0.002(2) 0.016(3) 0.008(2)
C10 0.044(5) 0.082(6) 0.069(7) 0.035(5) 0.000(4) 0.017(4)
C11 0.032(4) 0.064(5) 0.034(4) 0.004(3) -0.002(3) 0.012(3)
C12 0.033(4) 0.064(5) 0.045(5) -0.005(4) -0.002(3) 0.004(4)
C13 0.036(4) 0.044(4) 0.051(5) -0.008(3) 0.008(4) 0.002(3)
C14 0.040(5) 0.048(5) 0.093(8) -0.005(5) 0.011(5) -0.015(4)
C20 0.041(4) 0.043(4) 0.047(5) 0.005(3) 0.015(3) 0.016(3)
C21 0.028(3) 0.036(3) 0.032(4) 0.006(3) 0.008(3) 0.013(3)
C22 0.035(4) 0.050(4) 0.030(4) 0.010(3) 0.011(3) 0.011(3)
C23 0.031(3) 0.040(4) 0.042(4) 0.017(3) 0.016(3) 0.012(3)
C24 0.048(5) 0.043(4) 0.053(5) 0.020(4) 0.021(4) 0.013(3)
C30 0.040(4) 0.047(4) 0.066(6) 0.009(4) 0.020(4) 0.021(3)
C31 0.035(4) 0.039(4) 0.047(5) 0.003(3) 0.007(3) 0.015(3)
C32 0.050(5) 0.037(4) 0.058(5) 0.001(3) 0.016(4) 0.021(3)
C33 0.043(4) 0.028(3) 0.046(5) 0.002(3) 0.007(3) 0.014(3)
C34 0.084(7) 0.027(4) 0.076(7) 0.009(4) 0.024(5) 0.021(4)
C40 0.030(3) 0.035(3) 0.050(5) 0.006(3) 0.008(3) 0.010(3)
C41 0.038(4) 0.094(7) 0.039(5) 0.012(4) 0.004(4) 0.010(4)
C42 0.056(6) 0.030(4) 0.121(10) -0.007(5) 0.027(6) 0.004(4)
C43 0.039(4) 0.049(4) 0.054(5) 0.011(4) 0.013(4) 0.002(3)
C50 0.042(4) 0.047(4) 0.023(4) 0.005(3) 0.008(3) 0.015(3)
C51 0.042(4) 0.054(4) 0.027(4) 0.009(3) 0.004(3) 0.014(3)
C52 0.068(6) 0.049(4) 0.043(5) 0.012(4) 0.020(4) 0.020(4)
C53 0.091(8) 0.046(5) 0.060(6) 0.017(4) 0.019(6) 0.008(5)
C54 0.061(6) 0.078(7) 0.056(6) 0.022(5) 0.009(5) -0.009(5)
C55 0.056(6) 0.095(8) 0.064(7) 0.033(6) 0.032(5) 0.018(5)
C56 0.050(5) 0.079(6) 0.054(6) 0.023(5) 0.021(4) 0.028(4)

loop_
_atom_type_symbol
_atom_type_description
_atom_type_scat_dispersion_real
_atom_type_scat_dispersion_imag
_atom_type_scat_source
C C 0.0033 0.0016 'International Tables Vol C Tables 4.2.6.8 and 6.1.1.4'
H H 0 0 'International Tables Vol C Tables 4.2.6.8 and 6.1.1.4'
N N 0.0061 0.0033 'International Tables Vol C Tables 4.2.6.8 and 6.1.1.4'
Ta Ta -0.7052 6.5227 'International Tables Vol C Tables 4.2.6.8 and 6.1.1.4'
B B 0.0013 0.0007 'International Tables Vol C Tables 4.2.6.8 and 6.1.1.4'
Cl Cl 0.1484 0.1585 'International Tables Vol C Tables 4.2.6.8 and 6.1.1.4'

loop_
_exptl_crystal_face_index_h
_exptl_crystal_face_index_k
_exptl_crystal_face_index_l
_exptl_crystal_face_perp_dist
6 -7 -12 0.071
-7 6 9 0.066
-9 1 0 0.101
3 -1 -1 0.097
-1 4 7 0.152
1 1 2 0.225
5 1 -7 0.061
-5 -1 6 0.113
0 1 2 0.119
-12 -13 -7 0.122
-3 -2 5 0.071
-3 1 -5 0.095
1 -2 7 0.188
9 -10 1 0.087

loop_
_geom_angle_atom_site_label_1
_geom_angle_atom_site_label_2
_geom_angle_atom_site_label_3
_geom_angle
N7 Ta1 N5 96.9(2)
N7 Ta1 C50 98.3(3)
N5 Ta1 C50 86.1(2)
N7 Ta1 N3 101.4(2)
N5 Ta1 N3 79.7(2)
C50 Ta1 N3 156.9(2)
N7 Ta1 Cl1 96.30(17)
N5 Ta1 Cl1 165.85(15)
C50 Ta1 Cl1 96.99(19)
N3 Ta1 Cl1 92.69(14)
N7 Ta1 N1 178.8(2)
N5 Ta1 N1 82.6(2)
C50 Ta1 N1 82.7(2)
N3 Ta1 N1 77.5(2)
Cl1 Ta1 N1 84.14(15)
N4 B1 N6 109.3(6)
N4 B1 N2 108.5(6)
N6 B1 N2 110.2(6)
C11 N1 N2 106.1(6)
C11 N1 Ta1 134.9(5)
N2 N1 Ta1 118.9(4)
C13 N2 N1 110.2(6)
C13 N2 B1 129.4(6)
N1 N2 B1 120.3(6)
C21 N3 N4 107.2(5)
C21 N3 Ta1 130.7(4)
N4 N3 Ta1 122.1(4)
C23 N4 N3 110.0(5)
C23 N4 B1 129.1(6)
N3 N4 B1 120.9(5)
C31 N5 N6 106.8(5)
C31 N5 Ta1 132.2(5)
N6 N5 Ta1 120.9(4)
C33 N6 N5 108.8(5)
C33 N6 B1 129.4(6)
N5 N6 B1 121.5(5)
C40 N7 Ta1 170.0(4)
N1 C11 C12 109.4(7)
N1 C11 C10 125.7(7)
C12 C11 C10 124.9(8)
C13 C12 C11 106.1(7)
N2 C13 C12 108.1(7)
N2 C13 C14 123.4(8)
C12 C13 C14 128.4(8)
N3 C21 C22 108.3(6)
N3 C21 C20 124.7(6)
C22 C21 C20 127.0(7)
C23 C22 C21 106.8(6)
N4 C23 C22 107.7(6)
N4 C23 C24 122.9(7)
C22 C23 C24 129.3(7)
N5 C31 C32 109.9(6)
N5 C31 C30 123.2(6)
C32 C31 C30 126.9(7)
C31 C32 C33 107.1(6)
N6 C33 C32 107.5(6)
N6 C33 C34 122.3(7)
C32 C33 C34 130.2(7)
N7 C40 C41 108.6(6)
N7 C40 C42 107.9(6)
C41 C40 C42 112.1(8)
N7 C40 C43 110.2(6)
C41 C40 C43 109.3(6)
C42 C40 C43 108.7(6)
C51 C50 Ta1 119.4(5)
C52 C51 C56 117.3(7)
C52 C51 C50 122.5(7)
C56 C51 C50 120.1(7)
C51 C52 C53 120.9(8)
C54 C53 C52 120.7(9)
C53 C54 C55 118.7(9)
C54 C55 C56 121.6(9)
C55 C56 C51 120.8(9)

loop_
_geom_bond_atom_site_label_1
_geom_bond_atom_site_label_2
_geom_bond_distance
Ta1 N7 1.773(6)
Ta1 N5 2.248(5)
Ta1 C50 2.258(7)
Ta1 N3 2.269(5)
Ta1 Cl1 2.3415(17)
Ta1 N1 2.421(6)
B1 N4 1.525(10)
B1 N6 1.538(10)
B1 N2 1.539(11)
N1 C11 1.350(9)
N1 N2 1.372(8)
N2 C13 1.340(10)
N3 C21 1.352(8)
N3 N4 1.365(7)
N4 C23 1.341(9)
N5 C31 1.339(9)
N5 N6 1.388(7)
N6 C33 1.363(8)
N7 C40 1.458(9)
C10 C11 1.491(11)
C11 C12 1.394(11)
C12 C13 1.371(12)
C13 C14 1.516(11)
C20 C21 1.466(9)
C21 C22 1.394(9)
C22 C23 1.374(10)
C23 C24 1.500(9)
C30 C31 1.473(10)
C31 C32 1.378(10)
C32 C33 1.376(11)
C33 C34 1.501(10)
C40 C41 1.527(11)
C40 C42 1.528(10)
C40 C43 1.539(10)
C50 C51 1.489(10)
C51 C52 1.382(11)
C51 C56 1.394(11)
C52 C53 1.397(12)
C53 C54 1.363(15)
C54 C55 1.364(15)
C55 C56 1.372(12)

loop_
_platon_squeeze_void_nr
_platon_squeeze_void_average_x
_platon_squeeze_void_average_y
_platon_squeeze_void_average_z
_platon_squeeze_void_volume
_platon_squeeze_void_count_electrons
_platon_squeeze_void_content
1 0.000 0.000 0.500 235 31 ' '
